data_7058827
loop_
_publ_author_name
'Souza, Matheus S.'
'Diniz, Luan F.'
'Alvarez, Natalia'
'da Silva, Cec\'ilia C. P.'
'Ellena, Javier'

_publ_section_title
;
 Supramolecular synthesis and characterization of crystalline solids
 obtained from the reaction of 5-fluorocytosine with nitro compounds
;
_journal_issue 40
_journal_name_full 'New Journal of Chemistry'
_journal_page_first 15924
_journal_paper_doi 10.1039/C9NJ03329G
_journal_volume 43
_journal_year 2019
_chemical_formula_sum 'C14 H11 F2 N9 O9'
_chemical_formula_weight 487.32
_chemical_name_common '2FCPA, Fluorocytosine, 5-FC, 5-Fluorocytosine'
_chemical_name_systematic '5-Fluorocytosine 5-Fluorocytosinium Picrate'
_space_group_crystal_system triclinic
_space_group_IT_number 2
_space_group_name_Hall '-P 1'
_space_group_name_H-M_alt 'P -1'
_symmetry_space_group_name_Hall '-P 1'
_symmetry_space_group_name_H-M 'P -1'
_atom_sites_solution_hydrogens geom
_atom_sites_solution_primary iterative
_atom_sites_solution_secondary difmap
_audit_creation_method SHELXL-2018/1
_audit_update_record
;
2018-04-30 deposited with the CCDC.    2019-09-13 downloaded from the CCDC.
;
_cell_angle_alpha 76.3720(10)
_cell_angle_beta 87.981(2)
_cell_angle_gamma 73.180(2)
_cell_formula_units_Z 2
_cell_length_a 8.4380(2)
_cell_length_b 10.6270(3)
_cell_length_c 11.2100(3)
_cell_measurement_reflns_used 3568
_cell_measurement_temperature 293(2)
_cell_measurement_theta_max 25.77
_cell_measurement_theta_min 3.09
_cell_volume 934.53(4)
_computing_cell_refinement 'HKL Scalepack (Otwinowski & Minor 1997)'
_computing_data_collection 'Collect (Bruker AXS BV, 1997-2004)'
_computing_data_reduction 'HKL Denzo and Scalepack (Otwinowski & Minor 1997)'
_computing_structure_refinement 'SHELXL-2018/1 (Sheldrick, 2018)'
_computing_structure_solution 'SHELXT 2014/5 (Sheldrick, 2014)'
_diffrn_ambient_temperature 293(2)
_diffrn_detector_area_resol_mean 9
_diffrn_measured_fraction_theta_full 0.998
_diffrn_measured_fraction_theta_max 0.997
_diffrn_measurement_device_type KappaCCD
_diffrn_measurement_method 'CCD rotation images, thick slices'
_diffrn_radiation_monochromator graphite
_diffrn_radiation_type MoK\a
_diffrn_radiation_wavelength 0.71073
_diffrn_reflns_av_R_equivalents 0.0301
_diffrn_reflns_av_unetI/netI 0.0452
_diffrn_reflns_Laue_measured_fraction_full 0.998
_diffrn_reflns_Laue_measured_fraction_max 0.997
_diffrn_reflns_limit_h_max 9
_diffrn_reflns_limit_h_min -10
_diffrn_reflns_limit_k_max 12
_diffrn_reflns_limit_k_min -13
_diffrn_reflns_limit_l_max 13
_diffrn_reflns_limit_l_min -13
_diffrn_reflns_number 6873
_diffrn_reflns_point_group_measured_fraction_full 0.998
_diffrn_reflns_point_group_measured_fraction_max 0.997
_diffrn_reflns_theta_full 25.242
_diffrn_reflns_theta_max 25.771
_diffrn_reflns_theta_min 3.088
_diffrn_source 'Enraf Nonius FR590'
_exptl_absorpt_coefficient_mu 0.158
_exptl_absorpt_correction_type none
_exptl_crystal_colour 'clear light yellow'
_exptl_crystal_colour_lustre clear
_exptl_crystal_colour_modifier light
_exptl_crystal_colour_primary yellow
_exptl_crystal_density_diffrn 1.732
_exptl_crystal_density_method 'not measured'
_exptl_crystal_description prism
_exptl_crystal_F_000 496
_exptl_crystal_size_max 0.18
_exptl_crystal_size_mid 0.09
_exptl_crystal_size_min 0.06
_refine_diff_density_max 0.362
_refine_diff_density_min -0.245
_refine_diff_density_rms 0.060
_refine_ls_extinction_method none
_refine_ls_goodness_of_fit_ref 0.894
_refine_ls_hydrogen_treatment constr
_refine_ls_matrix_type full
_refine_ls_number_parameters 307
_refine_ls_number_reflns 3568
_refine_ls_number_restraints 0
_refine_ls_restrained_S_all 0.894
_refine_ls_R_factor_all 0.0711
_refine_ls_R_factor_gt 0.0497
_refine_ls_shift/su_max 0.000
_refine_ls_shift/su_mean 0.000
_refine_ls_structure_factor_coef Fsqd
_refine_ls_weighting_details 'w=1/[\s^2^(Fo^2^)+(0.0828P)^2^] where P=(Fo^2^+2Fc^2^)/3'
_refine_ls_weighting_scheme calc
_refine_ls_wR_factor_gt 0.1203
_refine_ls_wR_factor_ref 0.1279
_reflns_Friedel_coverage 0.000
_reflns_number_gt 2253
_reflns_number_total 3568
_reflns_threshold_expression 'I > 2\s(I)'
_cod_data_source_file c9nj03329g2.cif
_cod_data_source_block shelxl
_cod_depositor_comments 'Adding full bibliography for 7058827--7058828.cif.'
_cod_database_code 7058827
_shelx_shelxl_version_number 2018/1
_shelx_space_group_comment
;
The symmetry employed for this shelxl refinement is uniquely defined
by the following loop, which should always be used as a source of
symmetry information in preference to the above space-group names.
They are only intended as comments.
;

loop_
_space_group_symop_operation_xyz
'x, y, z'
'-x, -y, -z'

loop_
_atom_site_label
_atom_site_type_symbol
_atom_site_fract_x
_atom_site_fract_y
_atom_site_fract_z
_atom_site_U_iso_or_equiv
_atom_site_adp_type
_atom_site_occupancy
_atom_site_site_symmetry_order
_atom_site_calc_flag
_atom_site_refinement_flags_posn
_atom_site_refinement_flags_adp
F51' F 1.02662(15) 0.81787(12) 0.30663(11) 0.0680(4) Uani 1 1 d . .
O21' O 0.91250(16) 0.42377(13) 0.13644(11) 0.0533(3) Uani 1 1 d . .
F51 F 0.6095(2) 0.05451(14) 0.40964(12) 0.0884(5) Uani 1 1 d . .
O8 O 0.62939(17) 0.38141(14) 0.99624(13) 0.0644(4) Uani 1 1 d . .
O21 O 0.68315(18) 0.46879(14) 0.56855(12) 0.0618(4) Uani 1 1 d . .
O3 O 0.45748(18) 0.18447(13) 0.81115(12) 0.0628(4) Uani 1 1 d . .
N3 N 0.71982(19) 0.34991(15) 0.42078(13) 0.0497(4) Uani 1 1 d . .
H3 H 0.768581 0.404477 0.376545 0.060 Uiso 1 1 calc R U
N1' N 1.02058(18) 0.59935(15) 0.10995(14) 0.0494(4) Uani 1 1 d . .
H1' H 1.054071 0.587490 0.038977 0.059 Uiso 1 1 calc R U
O9 O 0.5025(2) 0.42810(15) 0.82097(14) 0.0737(5) Uani 1 1 d . .
N3' N 0.88326(18) 0.53459(15) 0.28966(13) 0.0469(4) Uani 1 1 d . .
O4 O 0.3099(2) -0.00425(17) 0.82329(15) 0.0791(5) Uani 1 1 d . .
N9 N 0.5250(2) 0.36977(16) 0.92918(16) 0.0534(4) Uani 1 1 d . .
N1 N 0.59303(19) 0.28166(16) 0.60105(14) 0.0526(4) Uani 1 1 d . .
H1 H 0.557872 0.291740 0.672137 0.063 Uiso 1 1 calc R U
N7 N 0.2638(2) 0.00556(16) 0.92539(17) 0.0549(4) Uani 1 1 d . .
O6 O 0.1441(2) 0.12568(19) 1.32667(15) 0.0894(5) Uani 1 1 d . .
N41' N 0.8563(2) 0.65329(17) 0.44024(14) 0.0590(4) Uani 1 1 d . .
H41C H 0.803373 0.601276 0.483268 0.071 Uiso 1 1 calc R U
H41D H 0.873679 0.717353 0.467701 0.071 Uiso 1 1 calc R U
O7 O 0.2524(2) 0.28699(19) 1.32499(15) 0.0897(5) Uani 1 1 d . .
N41 N 0.7520(2) 0.23626(17) 0.26594(15) 0.0594(5) Uani 1 1 d . .
H41A H 0.796930 0.293927 0.222234 0.071 Uiso 1 1 calc R U
H41B H 0.740075 0.170952 0.237555 0.071 Uiso 1 1 calc R U
N8 N 0.2211(2) 0.2044(2) 1.27681(16) 0.0663(5) Uani 1 1 d . .
O5 O 0.1862(2) -0.06676(17) 0.98318(17) 0.0955(6) Uani 1 1 d . .
C2' C 0.9371(2) 0.51544(18) 0.17832(16) 0.0441(4) Uani 1 1 d . .
C16 C 0.4240(2) 0.28142(17) 0.98329(16) 0.0452(4) Uani 1 1 d . .
C4 C 0.7021(2) 0.24778(19) 0.37470(17) 0.0486(4) Uani 1 1 d . .
C11 C 0.3980(2) 0.19001(17) 0.91354(16) 0.0451(4) Uani 1 1 d . .
C12 C 0.3030(2) 0.10441(18) 0.98026(17) 0.0458(4) Uani 1 1 d . .
C5' C 0.9985(2) 0.71927(18) 0.25987(18) 0.0491(5) Uani 1 1 d . .
C6' C 1.0521(2) 0.70114(19) 0.15114(18) 0.0504(5) Uani 1 1 d . .
H6' H 1.109920 0.756417 0.103829 0.060 Uiso 1 1 calc R U
C15 C 0.3703(2) 0.28619(19) 1.09853(17) 0.0507(5) Uani 1 1 d . .
H15 H 0.394016 0.345977 1.138982 0.061 Uiso 1 1 calc R U
C4' C 0.9106(2) 0.63485(19) 0.33236(17) 0.0470(4) Uani 1 1 d . .
C2 C 0.6655(2) 0.3732(2) 0.53351(17) 0.0498(5) Uani 1 1 d . .
C13 C 0.2460(2) 0.10918(19) 1.09610(17) 0.0506(5) Uani 1 1 d . .
H13 H 0.185293 0.051688 1.134903 0.061 Uiso 1 1 calc R U
C14 C 0.2796(2) 0.1999(2) 1.15413(16) 0.0509(5) Uani 1 1 d . .
C5 C 0.6263(3) 0.1582(2) 0.45205(18) 0.0576(5) Uani 1 1 d . .
C6 C 0.5736(3) 0.1758(2) 0.56191(18) 0.0567(5) Uani 1 1 d . .
H6 H 0.523689 0.115753 0.611432 0.068 Uiso 1 1 calc R U

loop_
_atom_site_aniso_label
_atom_site_aniso_U_11
_atom_site_aniso_U_22
_atom_site_aniso_U_33
_atom_site_aniso_U_23
_atom_site_aniso_U_13
_atom_site_aniso_U_12
F51' 0.0847(8) 0.0668(8) 0.0717(8) -0.0294(6) 0.0096(6) -0.0417(6)
O21' 0.0706(8) 0.0565(8) 0.0447(8) -0.0189(6) 0.0136(6) -0.0326(7)
F51 0.1436(12) 0.0898(9) 0.0724(9) -0.0423(7) 0.0435(8) -0.0822(9)
O8 0.0609(8) 0.0707(9) 0.0756(10) -0.0306(8) 0.0051(7) -0.0302(7)
O21 0.0846(10) 0.0667(9) 0.0497(8) -0.0238(7) 0.0157(7) -0.0394(8)
O3 0.0919(10) 0.0620(9) 0.0475(8) -0.0209(7) 0.0211(7) -0.0383(8)
N3 0.0627(10) 0.0546(9) 0.0411(9) -0.0128(7) 0.0110(7) -0.0312(8)
N1' 0.0585(9) 0.0528(9) 0.0422(9) -0.0138(7) 0.0131(7) -0.0236(8)
O9 0.1103(12) 0.0748(10) 0.0512(9) -0.0107(8) 0.0120(8) -0.0545(9)
N3' 0.0548(9) 0.0516(9) 0.0403(9) -0.0137(7) 0.0075(7) -0.0232(7)
O4 0.1113(13) 0.0802(11) 0.0707(11) -0.0399(9) 0.0199(9) -0.0505(9)
N9 0.0629(10) 0.0528(10) 0.0539(11) -0.0220(8) 0.0116(8) -0.0249(8)
N1 0.0668(10) 0.0601(10) 0.0401(9) -0.0142(7) 0.0128(7) -0.0318(8)
N7 0.0589(10) 0.0462(9) 0.0626(11) -0.0148(8) 0.0030(8) -0.0182(8)
O6 0.0996(12) 0.1054(13) 0.0615(10) -0.0097(9) 0.0310(9) -0.0381(11)
N41' 0.0757(11) 0.0674(11) 0.0474(10) -0.0241(8) 0.0143(8) -0.0344(9)
O7 0.1125(13) 0.1118(14) 0.0575(10) -0.0443(10) 0.0210(9) -0.0348(11)
N41 0.0794(11) 0.0648(11) 0.0490(10) -0.0197(8) 0.0154(8) -0.0404(9)
N8 0.0680(11) 0.0791(13) 0.0457(11) -0.0151(10) 0.0110(9) -0.0126(10)
O5 0.1324(15) 0.0887(12) 0.0990(13) -0.0326(10) 0.0385(12) -0.0791(12)
C2' 0.0467(10) 0.0460(10) 0.0411(10) -0.0090(8) 0.0057(8) -0.0168(8)
C16 0.0500(10) 0.0442(10) 0.0450(11) -0.0121(8) 0.0050(8) -0.0180(8)
C4 0.0559(11) 0.0531(11) 0.0427(11) -0.0132(9) 0.0053(8) -0.0238(9)
C11 0.0520(10) 0.0442(10) 0.0398(10) -0.0105(8) 0.0037(8) -0.0146(8)
C12 0.0531(10) 0.0405(10) 0.0460(11) -0.0119(8) 0.0022(8) -0.0155(8)
C5' 0.0545(11) 0.0495(11) 0.0511(12) -0.0160(9) 0.0015(9) -0.0237(9)
C6' 0.0532(11) 0.0508(11) 0.0528(12) -0.0113(9) 0.0080(9) -0.0252(9)
C15 0.0555(11) 0.0518(11) 0.0475(11) -0.0174(9) 0.0021(9) -0.0151(9)
C4' 0.0500(10) 0.0512(11) 0.0415(10) -0.0124(8) 0.0008(8) -0.0159(9)
C2 0.0571(11) 0.0564(12) 0.0415(11) -0.0119(9) 0.0058(8) -0.0253(10)
C13 0.0521(11) 0.0492(11) 0.0489(11) -0.0059(9) 0.0071(9) -0.0172(9)
C14 0.0539(11) 0.0576(12) 0.0396(11) -0.0122(9) 0.0082(8) -0.0137(9)
C5 0.0796(13) 0.0605(12) 0.0491(12) -0.0202(9) 0.0133(10) -0.0408(11)
C6 0.0715(13) 0.0583(12) 0.0504(12) -0.0128(10) 0.0140(10) -0.0359(11)

loop_
_atom_type_symbol
_atom_type_description
_atom_type_scat_dispersion_real
_atom_type_scat_dispersion_imag
_atom_type_scat_source
C C 0.0033 0.0016 'International Tables Vol C Tables 4.2.6.8 and 6.1.1.4'
H H 0.0000 0.0000 'International Tables Vol C Tables 4.2.6.8 and 6.1.1.4'
F F 0.0171 0.0103 'International Tables Vol C Tables 4.2.6.8 and 6.1.1.4'
N N 0.0061 0.0033 'International Tables Vol C Tables 4.2.6.8 and 6.1.1.4'
O O 0.0106 0.0060 'International Tables Vol C Tables 4.2.6.8 and 6.1.1.4'

loop_
_geom_angle_atom_site_label_1
_geom_angle_atom_site_label_2
_geom_angle_atom_site_label_3
_geom_angle
C4 N3 C2 124.95(15)
C4 N3 H3 117.5
C2 N3 H3 117.5
C6' N1' C2' 122.02(16)
C6' N1' H1' 119.0
C2' N1' H1' 119.0
C4' N3' C2' 120.42(15)
O9 N9 O8 123.17(16)
O9 N9 C16 119.18(16)
O8 N9 C16 117.65(16)
C6 N1 C2 123.31(17)
C6 N1 H1 118.3
C2 N1 H1 118.3
O5 N7 O4 120.97(17)
O5 N7 C12 119.12(18)
O4 N7 C12 119.91(16)
C4' N41' H41C 120.0
C4' N41' H41D 120.0
H41C N41' H41D 120.0
C4 N41 H41A 120.0
C4 N41 H41B 120.0
H41A N41 H41B 120.0
O7 N8 O6 123.60(18)
O7 N8 C14 117.71(19)
O6 N8 C14 118.7(2)
O21' C2' N3' 121.64(15)
O21' C2' N1' 119.29(15)
N3' C2' N1' 119.07(16)
C15 C16 C11 125.28(16)
C15 C16 N9 117.09(16)
C11 C16 N9 117.51(15)
N41 C4 N3 120.77(16)
N41 C4 C5 123.64(17)
N3 C4 C5 115.59(16)
O3 C11 C12 125.53(17)
O3 C11 C16 122.80(16)
C12 C11 C16 111.61(16)
C13 C12 C11 123.83(16)
C13 C12 N7 116.26(16)
C11 C12 N7 119.91(16)
C6' C5' F51' 121.47(16)
C6' C5' C4' 120.89(17)
F51' C5' C4' 117.64(16)
C5' C6' N1' 118.44(17)
C5' C6' H6' 120.8
N1' C6' H6' 120.8
C16 C15 C14 118.42(17)
C16 C15 H15 120.8
C14 C15 H15 120.8
N41' C4' N3' 119.86(17)
N41' C4' C5' 120.98(17)
N3' C4' C5' 119.16(16)
O21 C2 N1 123.45(17)
O21 C2 N3 121.52(16)
N1 C2 N3 115.03(17)
C12 C13 C14 119.43(17)
C12 C13 H13 120.3
C14 C13 H13 120.3
C13 C14 C15 121.41(17)
C13 C14 N8 119.63(18)
C15 C14 N8 118.95(18)
C6 C5 F51 121.52(17)
C6 C5 C4 121.54(17)
F51 C5 C4 116.95(17)
C5 C6 N1 119.57(17)
C5 C6 H6 120.2
N1 C6 H6 120.2

loop_
_geom_bond_atom_site_label_1
_geom_bond_atom_site_label_2
_geom_bond_distance
F51' C5' 1.356(2)
O21' C2' 1.246(2)
F51 C5 1.342(2)
O8 N9 1.2288(19)
O21 C2 1.220(2)
O3 C11 1.244(2)
N3 C4 1.353(2)
N3 C2 1.382(2)
N3 H3 0.8600
N1' C6' 1.366(2)
N1' C2' 1.372(2)
N1' H1' 0.8600
O9 N9 1.219(2)
N3' C4' 1.345(2)
N3' C2' 1.353(2)
O4 N7 1.214(2)
N9 C16 1.461(2)
N1 C6 1.352(2)
N1 C2 1.363(2)
N1 H1 0.8600
N7 O5 1.211(2)
N7 C12 1.453(2)
O6 N8 1.226(2)
N41' C4' 1.316(2)
N41' H41C 0.8600
N41' H41D 0.8600
O7 N8 1.225(2)
N41 C4 1.297(2)
N41 H41A 0.8600
N41 H41B 0.8600
N8 C14 1.452(2)
C16 C15 1.361(2)
C16 C11 1.448(2)
C4 C5 1.411(3)
C11 C12 1.445(3)
C12 C13 1.376(2)
C5' C6' 1.322(3)
C5' C4' 1.419(3)
C6' H6' 0.9300
C15 C14 1.386(3)
C15 H15 0.9300
C13 C14 1.378(3)
C13 H13 0.9300
C5 C6 1.331(3)
C6 H6 0.9300

loop_
_geom_hbond_atom_site_label_D
_geom_hbond_atom_site_label_H
_geom_hbond_atom_site_label_A
_geom_hbond_distance_DH
_geom_hbond_distance_HA
_geom_hbond_distance_DA
_geom_hbond_angle_DHA
_geom_hbond_site_symmetry_A
_geom_hbond_publ_flag
N3 H3 N3' 0.86 1.97 2.825(2) 174.5 . yes
N1' H1' O21' 0.86 2.00 2.8527(19) 169.3 2_765 yes
N1 H1 O3 0.86 2.02 2.696(2) 135.0 . yes
N1 H1 O9 0.86 2.41 3.173(2) 148.7 . yes
N41' H41C O21 0.86 2.01 2.869(2) 173.6 . yes
N41 H41A O21' 0.86 1.97 2.8237(19) 174.5 . yes
N41 H41B O4 0.86 2.19 3.049(2) 174.6 2_656 yes
C6' H6' O8 0.93 2.64 3.119(2) 112.5 2_766 yes
C6' H6' O5 0.93 2.28 3.191(2) 165.1 1_664 yes
C6 H6 F51 0.93 2.45 3.204(2) 138.5 2_656 yes

loop_
_geom_torsion_atom_site_label_1
_geom_torsion_atom_site_label_2
_geom_torsion_atom_site_label_3
_geom_torsion_atom_site_label_4
_geom_torsion
C4' N3' C2' O21' -179.60(16)
C4' N3' C2' N1' 0.3(3)
C6' N1' C2' O21' -179.65(16)
C6' N1' C2' N3' 0.5(3)
O9 N9 C16 C15 -139.49(18)
O8 N9 C16 C15 40.5(2)
O9 N9 C16 C11 44.3(2)
O8 N9 C16 C11 -135.69(17)
C2 N3 C4 N41 177.65(17)
C2 N3 C4 C5 -2.0(3)
C15 C16 C11 O3 -175.87(18)
N9 C16 C11 O3 -0.1(3)
C15 C16 C11 C12 1.4(3)
N9 C16 C11 C12 177.20(15)
O3 C11 C12 C13 176.71(17)
C16 C11 C12 C13 -0.5(3)
O3 C11 C12 N7 -2.9(3)
C16 C11 C12 N7 179.97(15)
O5 N7 C12 C13 -0.7(3)
O4 N7 C12 C13 179.90(17)
O5 N7 C12 C11 178.93(18)
O4 N7 C12 C11 -0.5(3)
F51' C5' C6' N1' 179.54(16)
C4' C5' C6' N1' 0.1(3)
C2' N1' C6' C5' -0.7(3)
C11 C16 C15 C14 -1.8(3)
N9 C16 C15 C14 -177.58(16)
C2' N3' C4' N41' 179.35(16)
C2' N3' C4' C5' -0.8(3)
C6' C5' C4' N41' -179.55(17)
F51' C5' C4' N41' 1.0(3)
C6' C5' C4' N3' 0.6(3)
F51' C5' C4' N3' -178.84(15)
C6 N1 C2 O21 179.95(18)
C6 N1 C2 N3 -0.4(3)
C4 N3 C2 O21 -178.72(18)
C4 N3 C2 N1 1.6(3)
C11 C12 C13 C14 0.0(3)
N7 C12 C13 C14 179.56(16)
C12 C13 C14 C15 -0.3(3)
C12 C13 C14 N8 -179.41(16)
C16 C15 C14 C13 1.1(3)
C16 C15 C14 N8 -179.74(16)
O7 N8 C14 C13 -179.49(18)
O6 N8 C14 C13 0.8(3)
O7 N8 C14 C15 1.4(3)
O6 N8 C14 C15 -178.37(18)
N41 C4 C5 C6 -178.4(2)
N3 C4 C5 C6 1.2(3)
N41 C4 C5 F51 1.4(3)
N3 C4 C5 F51 -178.94(17)
F51 C5 C6 N1 180.00(18)
C4 C5 C6 N1 -0.2(3)
C2 N1 C6 C5 -0.3(3)
